data_4504637
loop_
_publ_author_name
'Duan, Li-Mei'
'Xie, Feng-Tong'
'Chen, Xiao-Yan'
'Chen, Yan'
'Lu, Yu-Kun'
'Cheng, Peng'
'Xu, Ji-Qing'

_publ_section_title
;
 Syntheses, Structures, and Magnetic Properties of Three Novel
 Metal&#x2212;Malate&#x2212;Bipyridine Coordination Polymers with Layered
 and Pillared Topology
;
_journal_issue 5
_journal_name_full 'Crystal Growth &amp; Design'
_journal_page_first 1101
_journal_paper_doi 10.1021/cg050382q
_journal_volume 6
_journal_year 2006
_chemical_formula_sum 'C9 H10 N Ni O6'
_chemical_formula_weight 286.89
_chemical_melting_point ?
_chemical_name_systematic
; 
 ? 
;
_space_group_IT_number 14
_symmetry_cell_setting monoclinic
_symmetry_space_group_name_Hall '-P 2ybc'
_symmetry_space_group_name_H-M 'P 1 21/c 1'
_atom_sites_solution_hydrogens geom
_atom_sites_solution_primary direct
_atom_sites_solution_secondary difmap
_audit_creation_method SHELXL-97
_cell_angle_alpha 90.00
_cell_angle_beta 113.08(3)
_cell_angle_gamma 90.00
_cell_formula_units_Z 4
_cell_length_a 13.104(3)
_cell_length_b 9.3549(19)
_cell_length_c 10.883(2)
_cell_measurement_temperature 293(2)
_cell_volume 1227.3(5)
_computing_cell_refinement Process-auto
_computing_data_collection Process-auto
_computing_data_reduction Process-auto
_computing_structure_refinement 'SHELXL-97 (Sheldrick, 1997)'
_computing_structure_solution 'SHELXS-97 (Sheldrick, 1990)'
_diffrn_ambient_temperature 293(2)
_diffrn_measured_fraction_theta_full 0.995
_diffrn_measured_fraction_theta_max 0.995
_diffrn_measurement_device_type 'Rigaku RAXIS-RAPID'
_diffrn_measurement_method omega-scan
_diffrn_radiation_monochromator graphite
_diffrn_radiation_source 'fine-focus sealed tube'
_diffrn_radiation_type MoK\a
_diffrn_radiation_wavelength 0.71073
_diffrn_reflns_av_R_equivalents 0.0318
_diffrn_reflns_av_sigmaI/netI 0.0372
_diffrn_reflns_limit_h_max 15
_diffrn_reflns_limit_h_min -16
_diffrn_reflns_limit_k_max 12
_diffrn_reflns_limit_k_min -12
_diffrn_reflns_limit_l_max 14
_diffrn_reflns_limit_l_min 0
_diffrn_reflns_number 5241
_diffrn_reflns_theta_full 27.47
_diffrn_reflns_theta_max 27.47
_diffrn_reflns_theta_min 1.69
_exptl_absorpt_coefficient_mu 1.595
_exptl_absorpt_correction_T_max 1.1624
_exptl_absorpt_correction_T_min 0.8931
_exptl_absorpt_correction_type empirical
_exptl_crystal_colour green
_exptl_crystal_density_diffrn 1.553
_exptl_crystal_density_method 'not measured'
_exptl_crystal_description platelet
_exptl_crystal_F_000 588
_exptl_crystal_size_max 0.422
_exptl_crystal_size_mid 0.331
_exptl_crystal_size_min 0.195
_refine_diff_density_max 1.974
_refine_diff_density_min -0.896
_refine_diff_density_rms 0.341
_refine_ls_extinction_method none
_refine_ls_goodness_of_fit_ref 1.053
_refine_ls_hydrogen_treatment mixed
_refine_ls_matrix_type full
_refine_ls_number_parameters 154
_refine_ls_number_reflns 2795
_refine_ls_number_restraints 0
_refine_ls_restrained_S_all 1.053
_refine_ls_R_factor_all 0.0779
_refine_ls_R_factor_gt 0.0631
_refine_ls_shift/su_max 0.000
_refine_ls_shift/su_mean 0.000
_refine_ls_structure_factor_coef Fsqd
_refine_ls_weighting_details 'calc w=1/[\s^2^(Fo^2^)+(0.1508P)^2^+4.6337P] where P=(Fo^2^+2Fc^2^)/3'
_refine_ls_weighting_scheme calc
_refine_ls_wR_factor_gt 0.2150
_refine_ls_wR_factor_ref 0.2261
_reflns_number_gt 2333
_reflns_number_total 2795
_reflns_threshold_expression >2sigma(I)
_cod_data_source_file cg050382qsi20050805_061405.cif
_cod_data_source_block n
_cod_depositor_comments
;
The following automatic conversions were performed:

'_chemical_melting_point' value 'not measured' was changed to '?' -
the value is undefined or not given.

'_symmetry_cell_setting' value
'Monoclinic' changed to 'monoclinic' according to
/home/saulius/struct/CIF-dictionaries/cif_core.dic dictionary named
'cif_core.dic' version 2.4.1 from 2010-06-29.

Automatic conversion script
Id: cif_fix_values 1715 2011-07-08 13:25:40Z adriana 
;
_cod_original_cell_volume 1227.3(4)
_cod_original_sg_symbol_H-M P2(1)/c
_cod_database_code 4504637

loop_
_symmetry_equiv_pos_as_xyz
'x, y, z'
'-x, y+1/2, -z+1/2'
'-x, -y, -z'
'x, -y-1/2, z-1/2'

loop_
_atom_site_label
_atom_site_type_symbol
_atom_site_fract_x
_atom_site_fract_y
_atom_site_fract_z
_atom_site_U_iso_or_equiv
_atom_site_adp_type
_atom_site_occupancy
_atom_site_symmetry_multiplicity
_atom_site_calc_flag
_atom_site_refinement_flags
Ni Ni 0.42563(5) 0.23839(6) 0.19334(6) 0.0157(3) Uani 1 1 d .
O1 O 0.3962(3) 0.3310(4) 0.3462(4) 0.0248(8) Uani 1 1 d .
O2 O 0.4862(4) 0.1455(4) 0.0674(4) 0.0304(9) Uani 1 1 d .
O3 O 0.5854(3) 0.3191(4) 0.3067(4) 0.0189(7) Uani 1 1 d .
O4 O 0.4841(3) 0.0576(4) 0.3144(4) 0.0220(8) Uani 1 1 d .
O5 O 0.3745(3) 0.4156(4) 0.0712(4) 0.0278(9) Uani 1 1 d .
OW1 O 0.7465(10) 0.0884(15) 0.2596(12) 0.131(4) Uani 1 1 d .
N1 N 0.2709(4) 0.1494(5) 0.1194(5) 0.0243(10) Uani 1 1 d .
C1 C 0.4820(5) 0.3320(5) 0.4522(5) 0.0212(10) Uani 1 1 d .
C2 C 0.5944(4) 0.3075(5) 0.4427(5) 0.0196(10) Uani 1 1 d .
H2A H 0.6470 0.3797 0.4970 0.024 Uiso 1 1 calc R
C3 C 0.6402(5) 0.1594(6) 0.4940(5) 0.0250(11) Uani 1 1 d .
H3A H 0.7173 0.1559 0.5050 0.030 Uiso 1 1 calc R
H3B H 0.6383 0.1462 0.5814 0.030 Uiso 1 1 calc R
C4 C 0.5793(4) 0.0364(5) 0.4055(5) 0.0188(10) Uani 1 1 d .
C5 C 0.2267(5) 0.1004(7) 0.2018(6) 0.0327(13) Uani 1 1 d .
H5A H 0.2689 0.1063 0.2931 0.039 Uiso 1 1 calc R
C6 C 0.1226(5) 0.0413(8) 0.1609(7) 0.0379(16) Uani 1 1 d .
H6A H 0.0960 0.0082 0.2234 0.045 Uiso 1 1 calc R
C7 C 0.0573(5) 0.0316(8) 0.0247(7) 0.0335(14) Uani 1 1 d .
C8 C 0.1038(6) 0.0790(11) -0.0603(7) 0.056(2) Uani 1 1 d .
H8A H 0.0636 0.0735 -0.1520 0.067 Uiso 1 1 calc R
C9 C 0.2100(5) 0.1353(10) -0.0114(7) 0.0462(19) Uani 1 1 d .
H9A H 0.2402 0.1643 -0.0718 0.055 Uiso 1 1 calc R

loop_
_atom_site_aniso_label
_atom_site_aniso_U_11
_atom_site_aniso_U_22
_atom_site_aniso_U_33
_atom_site_aniso_U_23
_atom_site_aniso_U_13
_atom_site_aniso_U_12
Ni 0.0152(4) 0.0140(4) 0.0173(4) -0.0006(2) 0.0057(3) -0.0017(2)
O1 0.0250(19) 0.0233(19) 0.028(2) -0.0049(15) 0.0119(17) -0.0022(14)
O2 0.047(3) 0.029(2) 0.022(2) 0.0038(16) 0.0206(19) 0.0076(18)
O3 0.0195(17) 0.0173(17) 0.0206(18) 0.0004(13) 0.0086(15) -0.0007(13)
O4 0.0239(19) 0.0151(16) 0.0241(19) 0.0020(14) 0.0063(16) -0.0014(14)
O5 0.030(2) 0.0181(18) 0.026(2) 0.0031(15) 0.0014(17) -0.0026(15)
OW1 0.146(9) 0.142(10) 0.118(8) 0.031(8) 0.065(7) 0.004(8)
N1 0.018(2) 0.026(2) 0.027(2) -0.0007(19) 0.0068(18) -0.0039(17)
C1 0.034(3) 0.014(2) 0.023(3) -0.0026(18) 0.018(2) -0.0019(19)
C2 0.022(2) 0.018(2) 0.017(2) -0.0012(18) 0.0049(19) -0.0020(18)
C3 0.026(3) 0.022(3) 0.020(3) 0.000(2) 0.002(2) -0.001(2)
C4 0.021(2) 0.016(2) 0.020(2) 0.0008(18) 0.009(2) 0.0013(18)
C5 0.025(3) 0.042(3) 0.027(3) 0.001(3) 0.007(2) -0.011(2)
C6 0.025(3) 0.059(4) 0.026(3) 0.003(3) 0.007(3) -0.016(3)
C7 0.017(3) 0.050(4) 0.030(3) -0.005(3) 0.005(2) -0.012(3)
C8 0.033(4) 0.102(7) 0.025(3) 0.001(4) 0.002(3) -0.033(4)
C9 0.027(3) 0.087(6) 0.025(3) -0.004(3) 0.011(3) -0.025(3)

loop_
_atom_type_symbol
_atom_type_description
_atom_type_scat_dispersion_real
_atom_type_scat_dispersion_imag
_atom_type_scat_source
C C 0.0033 0.0016 'International Tables Vol C Tables 4.2.6.8 and 6.1.1.4'
H H 0.0000 0.0000 'International Tables Vol C Tables 4.2.6.8 and 6.1.1.4'
N N 0.0061 0.0033 'International Tables Vol C Tables 4.2.6.8 and 6.1.1.4'
O O 0.0106 0.0060 'International Tables Vol C Tables 4.2.6.8 and 6.1.1.4'
Ni Ni 0.3393 1.1124 'International Tables Vol C Tables 4.2.6.8 and 6.1.1.4'

loop_
_geom_angle_atom_site_label_1
_geom_angle_atom_site_label_2
_geom_angle_atom_site_label_3
_geom_angle
_geom_angle_site_symmetry_1
_geom_angle_site_symmetry_3
O2 Ni O1 168.78(17) . .
O2 Ni N1 98.63(19) . .
O1 Ni N1 91.06(18) . .
O2 Ni O5 91.32(17) . .
O1 Ni O5 93.81(17) . .
N1 Ni O5 92.99(18) . .
O2 Ni O4 86.29(16) . .
O1 Ni O4 88.28(16) . .
N1 Ni O4 88.91(17) . .
O5 Ni O4 177.15(16) . .
O2 Ni O3 89.25(16) . .
O1 Ni O3 80.38(15) . .
N1 Ni O3 168.69(17) . .
O5 Ni O3 94.94(15) . .
O4 Ni O3 83.48(14) . .
C1 O1 Ni 111.4(3) . .
C1 O2 Ni 136.8(4) 4_565 .
C2 O3 Ni 103.7(3) . .
C4 O4 Ni 128.6(3) . .
C4 O5 Ni 125.5(4) 2_655 .
C5 N1 C9 116.7(5) . .
C5 N1 Ni 120.3(4) . .
C9 N1 Ni 123.1(4) . .
O2 C1 O1 126.5(5) 4_566 .
O2 C1 C2 115.2(5) 4_566 .
O1 C1 C2 118.3(5) . .
O3 C2 C3 107.8(4) . .
O3 C2 C1 111.3(4) . .
C3 C2 C1 111.2(4) . .
C4 C3 C2 115.1(4) . .
O5 C4 O4 123.1(5) 2_645 .
O5 C4 C3 117.5(5) 2_645 .
O4 C4 C3 119.4(4) . .
N1 C5 C6 124.2(6) . .
C5 C6 C7 119.2(6) . .
C8 C7 C6 116.6(5) . .
C8 C7 C7 122.3(7) . 3
C6 C7 C7 121.1(7) . 3
C7 C8 C9 120.8(6) . .
N1 C9 C8 122.5(6) . .

loop_
_geom_bond_atom_site_label_1
_geom_bond_atom_site_label_2
_geom_bond_distance
_geom_bond_site_symmetry_2
Ni O2 2.029(4) .
Ni O1 2.042(4) .
Ni N1 2.042(4) .
Ni O5 2.066(4) .
Ni O4 2.095(4) .
Ni O3 2.109(4) .
O1 C1 1.256(7) .
O2 C1 1.250(6) 4_565
O3 C2 1.442(6) .
O4 C4 1.268(6) .
O5 C4 1.260(6) 2_655
N1 C5 1.325(8) .
N1 C9 1.338(8) .
C1 O2 1.250(6) 4_566
C1 C2 1.535(7) .
C2 C3 1.525(7) .
C3 C4 1.512(7) .
C4 O5 1.260(6) 2_645
C5 C6 1.374(8) .
C6 C7 1.395(8) .
C7 C8 1.366(10) .
C7 C7 1.502(11) 3
C8 C9 1.385(9) .
